data_4001145
loop_
_publ_author_name
'Ashizawa, Minoru'
'Yamada, Koichi'
'Fukaya, Atsuko'
'Kato, Reizo'
'Hara, Kouji'
'Takeya, Jun'

_publ_section_title
;
 Effect of Molecular Packing on Field-Effect Performance of Single
 Crystals of Thienyl-Substituted Pyrenes
;
_journal_issue 15
_journal_name_full 'Chemistry of Materials'
_journal_page_first 4883
_journal_paper_doi 10.1021/cm703499q
_journal_volume 20
_journal_year 2008
_chemical_formula_moiety 'C24 H14 S2 '
_chemical_formula_sum 'C24 H14 S2'
_chemical_formula_weight 366.49
_space_group_IT_number 61
_symmetry_cell_setting orthorhombic
_symmetry_Int_Tables_number 61
_symmetry_space_group_name_Hall '-P 2ac 2ab'
_symmetry_space_group_name_H-M 'P b c a'
_cell_angle_alpha 90
_cell_angle_beta 90
_cell_angle_gamma 90
_cell_formula_units_Z 4
_cell_length_a 7.88(1)
_cell_length_b 11.44(2)
_cell_length_c 18.11(3)
_cell_measurement_reflns_used 4451
_cell_measurement_temperature 293.1
_cell_measurement_theta_max 27.5
_cell_measurement_theta_min 3.1
_cell_volume 1633(4)
_computing_cell_refinement CRYSTALCLEAR
_computing_data_collection CRYSTALCLEAR
_computing_data_reduction 'teXsan Ver. 2.0'
_computing_publication_material 'teXsan Ver. 2.0'
_computing_structure_refinement SHELXL97
_computing_structure_solution SIR97
_diffrn_detector_area_resol_mean 14.71
_diffrn_measurement_device_type 'Rigaku/MSC Mercury CCD'
_diffrn_measurement_method \w
_diffrn_radiation_type 'Mo K\a'
_diffrn_radiation_wavelength 0.7107
_diffrn_reflns_av_R_equivalents 0.097
_diffrn_reflns_limit_h_max 10
_diffrn_reflns_limit_h_min -10
_diffrn_reflns_limit_k_max 9
_diffrn_reflns_limit_k_min -14
_diffrn_reflns_limit_l_max 23
_diffrn_reflns_limit_l_min -23
_diffrn_reflns_number 12296
_diffrn_reflns_theta_max 27.47
_exptl_absorpt_coefficient_mu 0.331
_exptl_absorpt_correction_T_max 0.963
_exptl_absorpt_correction_T_min 0.918
_exptl_absorpt_correction_type integration
_exptl_absorpt_process_details '(Higashi, 1999)'
_exptl_crystal_colour Colorless
_exptl_crystal_density_diffrn 1.492
_exptl_crystal_density_method 'not measured'
_exptl_crystal_description Prism
_exptl_crystal_F_000 760.00
_exptl_crystal_size_max 0.200
_exptl_crystal_size_mid 0.200
_exptl_crystal_size_min 0.200
_refine_diff_density_max 0.44
_refine_diff_density_min -0.30
_refine_ls_extinction_coef 0.0000
_refine_ls_extinction_expression Fc^*^=kFc[1+0.001xFc^2^\l^3^/sin(2\q)]^-1/4^
_refine_ls_extinction_method SHELXL
_refine_ls_goodness_of_fit_ref 1.327
_refine_ls_hydrogen_treatment noref
_refine_ls_number_parameters 119
_refine_ls_number_reflns 1871
_refine_ls_R_factor_gt 0.1199
_refine_ls_shift/su_max -0.0020
_refine_ls_structure_factor_coef Fsqd
_refine_ls_weighting_details 'w = 1/[\s^2^(Fo^2^) + (0.1000P)^2^+0.0000P] where P=(Fo^2^+2Fc^2^)/3'
_refine_ls_weighting_scheme calc
_refine_ls_wR_factor_ref 0.2969
_reflns_number_gt 1759
_reflns_number_total 1871
_reflns_threshold_expression >2.0sigma(I)
_cod_data_source_file cm703499q-file001.cif
_cod_data_source_block '_no14_Trans-2'
_cod_original_cell_volume 1631.3(3)
_cod_original_sg_symbol_H-M 'P b c a      '
_cod_original_formula_sum 'C24 H14 S2 '
_cod_database_code 4001145

loop_
_symmetry_equiv_pos_as_xyz
x,y,z
1/2+x,1/2-y,-z
-x,1/2+y,1/2-z
1/2-x,-y,1/2+z
-x,-y,-z
1/2-x,1/2+y,z
x,1/2-y,1/2+z
1/2+x,y,1/2-z

loop_
_atom_site_label
_atom_site_type_symbol
_atom_site_fract_x
_atom_site_fract_y
_atom_site_fract_z
_atom_site_U_iso_or_equiv
_atom_site_adp_type
_atom_site_occupancy
_atom_site_symmetry_multiplicity
_atom_site_calc_flag
_atom_site_refinement_flags
S(1) S 0.0777(2) 0.2294(2) 0.74013(9) 0.0577(7) Uani 0.72 1 d P
S(2) S 0.1937(4) 0.3990(3) 0.6534(2) 0.064(1) Uani 0.28 4 d P
C(1) C 0.1608(6) 0.1917(4) 0.5937(2) 0.0414(10) Uani 1.00 1 d .
C(2) C 0.3118(6) 0.1923(4) 0.5560(3) 0.049(1) Uani 1.00 1 d .
C(3) C 0.3417(6) 0.1189(5) 0.4983(3) 0.049(1) Uani 1.00 1 d .
C(4) C 0.2207(6) 0.0401(4) 0.4762(2) 0.0397(10) Uani 1.00 1 d .
C(5) C 0.0631(5) 0.0398(4) 0.5119(2) 0.0374(9) Uani 1.00 1 d .
C(6) C 0.0330(6) 0.1168(4) 0.5704(2) 0.0377(9) Uani 1.00 1 d .
C(7) C 0.2502(6) -0.0414(4) 0.4189(2) 0.044(1) Uani 1.00 1 d .
C(8) C 0.1323(6) -0.1160(4) 0.3973(2) 0.0423(10) Uani 1.00 1 d .
C(9) C 0.1423(6) 0.2704(4) 0.6559(2) 0.044(1) Uani 1.00 1 d .
C(10) C 0.1937(4) 0.3990(3) 0.6534(2) 0.064(1) Uani 0.72 1 d P
C(11) C 0.1664(8) 0.4365(5) 0.7307(4) 0.068(2) Uani 1.00 1 d .
C(12) C 0.1087(8) 0.3558(6) 0.7765(3) 0.070(2) Uani 1.00 1 d .
C(13) C 0.0777(2) 0.2294(2) 0.74013(9) 0.0577(7) Uani 0.28 4 d P
H(1) H 0.3978 0.2470 0.5706 0.0562 Uiso 1.00 1 calc .
H(2) H 0.4481 0.1221 0.4725 0.0559 Uiso 1.00 1 calc .
H(3) H 0.3580 -0.0410 0.3948 0.0495 Uiso 1.00 1 calc .
H(4) H 0.1581 -0.1720 0.3593 0.0479 Uiso 1.00 1 calc .
H(5) H 0.2348 0.4433 0.6125 0.0746 Uiso 0.72 1 calc P
H(6) H 0.1891 0.5152 0.7462 0.0789 Uiso 1.00 1 calc .
H(7) H 0.0863 0.3721 0.8275 0.0797 Uiso 1.00 1 calc .
H(8) H 0.0374 0.1570 0.7593 0.0638 Uiso 0.28 4 calc P

loop_
_atom_site_aniso_label
_atom_site_aniso_U_11
_atom_site_aniso_U_22
_atom_site_aniso_U_33
_atom_site_aniso_U_12
_atom_site_aniso_U_13
_atom_site_aniso_U_23
S(1) 0.075(1) 0.055(1) 0.0432(9) -0.0091(8) -0.0023(7) -0.0044(7)
S(2) 0.073(2) 0.060(2) 0.059(2) -0.001(1) -0.008(1) -0.013(1)
C(1) 0.046(2) 0.041(2) 0.037(2) 0.001(2) -0.005(2) -0.001(2)
C(2) 0.052(3) 0.050(3) 0.045(2) -0.014(2) -0.003(2) -0.002(2)
C(3) 0.043(2) 0.059(3) 0.043(2) -0.005(2) 0.005(2) 0.003(2)
C(4) 0.044(2) 0.044(2) 0.031(2) 0.000(2) -0.001(2) 0.002(2)
C(5) 0.041(2) 0.041(2) 0.030(2) -0.003(2) -0.004(2) 0.007(2)
C(6) 0.044(2) 0.034(2) 0.034(2) 0.000(2) -0.003(2) 0.004(2)
C(7) 0.039(2) 0.054(3) 0.039(2) -0.001(2) 0.004(2) 0.001(2)
C(8) 0.046(2) 0.047(2) 0.034(2) 0.003(2) 0.002(2) -0.002(2)
C(9) 0.046(2) 0.043(2) 0.041(2) -0.004(2) -0.003(2) 0.000(2)
C(10) 0.073(2) 0.060(2) 0.059(2) -0.001(1) -0.008(1) -0.013(1)
C(11) 0.067(4) 0.056(3) 0.080(4) -0.006(3) 0.001(3) -0.026(3)
C(12) 0.068(4) 0.091(4) 0.051(3) -0.004(3) 0.007(3) -0.018(3)
C(13) 0.075(1) 0.055(1) 0.0432(9) -0.0091(8) -0.0023(7) -0.0044(7)

loop_
_atom_type_symbol
_atom_type_description
_atom_type_scat_dispersion_real
_atom_type_scat_dispersion_imag
_atom_type_scat_source
C C 0.003 0.002
;International Tables for Crystallography
(1992, Vol. C, Tables 4.2.6.8 and 6.1.1.4)
;
H H 0.000 0.000
;International Tables for Crystallography
(1992, Vol. C, Table 6.1.1.4)
;
S S 0.125 0.123
;International Tables for Crystallography
(1992, Vol. C, Tables 4.2.6.8 and 6.1.1.4)
;

loop_
_geom_angle_atom_site_label_1
_geom_angle_atom_site_label_2
_geom_angle_atom_site_label_3
_geom_angle
_geom_angle_site_symmetry_1
_geom_angle_site_symmetry_3
_geom_angle_publ_flag
C(9) S(1) C(12) 94.3(3) . . yes
C(9) S(2) C(11) 102.3(3) . . yes
C(2) C(1) C(6) 118.7(4) . . yes
C(2) C(1) C(9) 118.1(4) . . yes
C(6) C(1) C(9) 123.2(4) . . yes
C(1) C(2) C(3) 122.0(5) . . yes
C(2) C(3) C(4) 120.6(4) . . yes
C(3) C(4) C(5) 118.9(4) . . yes
C(3) C(4) C(7) 122.2(4) . . yes
C(5) C(4) C(7) 118.9(4) . . yes
C(4) C(5) C(5) 119.0(5) . 5_556 yes
C(4) C(5) C(6) 119.9(4) . . yes
C(5) C(5) C(6) 121.1(5) 5_556 . yes
C(1) C(6) C(5) 119.8(4) . . yes
C(1) C(6) C(8) 122.7(4) . 5_556 yes
C(5) C(6) C(8) 117.5(4) . 5_556 yes
C(4) C(7) C(8) 121.8(4) . . yes
C(6) C(8) C(7) 121.6(4) 5_556 . yes
S(1) C(9) S(2) 112.2(3) . . yes
S(1) C(9) C(1) 124.4(3) . . yes
S(2) C(9) C(1) 123.3(4) . . yes
C(9) C(10) C(11) 102.3(3) . . yes
S(2) C(11) C(12) 116.2(5) . . yes
S(1) C(12) C(11) 115.0(5) . . yes
C(9) C(13) C(12) 94.3(3) . . yes

loop_
_geom_bond_atom_site_label_1
_geom_bond_atom_site_label_2
_geom_bond_distance
_geom_bond_site_symmetry_2
_geom_bond_publ_flag
S(1) C(9) 1.675(5) . yes
S(1) C(12) 1.608(7) . yes
S(2) C(9) 1.526(6) . yes
S(2) C(11) 1.479(7) . yes
C(1) C(2) 1.372(7) . yes
C(1) C(6) 1.387(6) . yes
C(1) C(9) 1.449(6) . yes
C(2) C(3) 1.361(7) . yes
C(3) C(4) 1.372(7) . yes
C(4) C(5) 1.400(6) . yes
C(4) C(7) 1.414(6) . yes
C(5) C(5) 1.414(8) 5_556 yes
C(5) C(6) 1.398(6) . yes
C(6) C(8) 1.427(7) 5_556 yes
C(7) C(8) 1.320(7) . yes
C(10) C(11) 1.479(7) . yes
C(11) C(12) 1.321(9) . yes

loop_
_geom_contact_atom_site_label_1
_geom_contact_atom_site_label_2
_geom_contact_distance
_geom_contact_site_symmetry_2
S(2) C(12) 3.541(9) 8_556
S(2) C(5) 3.583(5) 6_555
C(3) C(8) 3.546(7) 6_555
C(3) C(6) 3.599(7) 2_556
C(5) C(10) 3.583(5) 6_545
C(7) C(12) 3.522(8) 7_554
C(10) C(12) 3.541(9) 8_556

loop_
_geom_torsion_atom_site_label_1
_geom_torsion_atom_site_label_2
_geom_torsion_atom_site_label_3
_geom_torsion_atom_site_label_4
_geom_torsion
_geom_torsion_site_symmetry_2
_geom_torsion_site_symmetry_3
_geom_torsion_site_symmetry_4
_geom_torsion_publ_flag
S(1) C(9) S(2) C(11) 0.8(4) . . . yes
S(1) C(9) C(1) C(2) -128.4(4) . . . yes
S(1) C(9) C(1) C(6) 52.1(6) . . . yes
S(1) C(12) C(11) S(2) 0.0(7) . . . yes
S(2) C(9) S(1) C(12) -0.7(4) . . . yes
S(2) C(9) C(1) C(2) 46.4(6) . . . yes
S(2) C(9) C(1) C(6) -133.1(4) . . . yes
C(1) C(2) C(3) C(4) -0.6(8) . . . yes
C(1) C(6) C(5) C(4) -1.2(6) . . . yes
C(1) C(6) C(5) C(5) 178.3(5) . . 5_556 yes
C(1) C(6) C(8) C(7) -177.8(4) . 5_556 5_556 yes
C(1) C(9) S(1) C(12) 174.6(4) . . . yes
C(1) C(9) S(2) C(11) -174.6(4) . . . yes
C(2) C(1) C(6) C(5) 3.3(6) . . . yes
C(2) C(1) C(6) C(8) -175.3(4) . . 5_556 yes
C(2) C(3) C(4) C(5) 2.7(7) . . . yes
C(2) C(3) C(4) C(7) -176.8(4) . . . yes
C(3) C(2) C(1) C(6) -2.4(7) . . . yes
C(3) C(2) C(1) C(9) 178.0(4) . . . yes
C(3) C(4) C(5) C(5) 178.7(5) . . 5_556 yes
C(3) C(4) C(5) C(6) -1.7(6) . . . yes
C(3) C(4) C(7) C(8) -179.2(4) . . . yes
C(4) C(5) C(5) C(4) 180.0 . 5_556 5_556 yes
C(4) C(5) C(5) C(6) -0.5(8) . 5_556 5_556 yes
C(4) C(5) C(6) C(8) 177.4(4) . . 5_556 yes
C(4) C(7) C(8) C(6) 1.4(7) . . 5_556 yes
C(5) C(4) C(7) C(8) 1.3(7) . . . yes
C(5) C(5) C(4) C(7) 1.8(7) 5_556 5_556 5_556 yes
C(5) C(5) C(6) C(8) 3.1(7) 5_556 5_556 . yes
C(5) C(6) C(1) C(9) -177.2(4) . . . yes
C(5) C(6) C(8) C(7) 3.6(6) . 5_556 5_556 yes
C(6) C(5) C(4) C(7) 177.8(4) . . . yes
C(6) C(5) C(5) C(6) 180.0 . 5_556 5_556 yes
C(8) C(6) C(1) C(9) -4.2(7) 5_556 5_556 5_556 yes
C(9) S(1) C(12) C(11) 0.4(5) . . . yes
C(9) S(2) C(11) C(12) -0.5(6) . . . yes
C(10) C(9) S(1) C(12) -0.7(4) . . . yes
C(10) C(9) S(1) C(12) -0.7(4) . . . yes
